data_7133514
loop_
_publ_author_name
'Pennachio, Matthew'
'Wei, Zheng'
'Mamada, Masashi'
'Frigoli, Michel'
'Petrukhina, Marina A.'

_publ_section_title
;
 Chemical reduction of &#x3c0;-expanded functionalized pentacene:
 cooperation of side group in alkali metal binding.
;
_journal_issue 71
_journal_name_full 'Chemical communications (Cambridge, England)'
_journal_page_first 9526
_journal_page_last 9529
_journal_paper_doi 10.1039/d4cc03318c
_journal_volume 60
_journal_year 2024
_chemical_formula_moiety 'C80 H104 Na2 O6 Si2'
_chemical_formula_sum 'C80 H104 Na2 O6 Si2'
_chemical_formula_weight 1263.79
_space_group_crystal_system triclinic
_space_group_IT_number 2
_space_group_name_Hall '-P 1'
_space_group_name_H-M_alt 'P -1'
_atom_sites_solution_hydrogens geom
_atom_sites_solution_primary dual
_atom_sites_solution_secondary difmap
_audit_creation_date 2022-04-20
_audit_creation_method
;
Olex2 1.5
(compiled 2022.04.07 svn.rca3783a0 for OlexSys, GUI svn.r6498)
;
_audit_update_record
;
2024-07-02 deposited with the CCDC.	2024-08-08 downloaded from the CCDC.
;
_cell_angle_alpha 97.3160(10)
_cell_angle_beta 100.1920(10)
_cell_angle_gamma 100.4480(10)
_cell_formula_units_Z 1
_cell_length_a 7.7756(2)
_cell_length_b 14.1848(4)
_cell_length_c 16.3912(5)
_cell_measurement_reflns_used 9783
_cell_measurement_temperature 100(2)
_cell_measurement_theta_max 22.13
_cell_measurement_theta_min 2.45
_cell_volume 1725.94(9)
_computing_cell_refinement 'SAINT V8.38A (Bruker, 2018)'
_computing_data_collection 'APEX3 v.2018.7-2 (Bruker AXS Inc., 2018)'
_computing_data_reduction 'SAINT V8.38A (Bruker, 2018)'
_computing_molecular_graphics 'Olex2 1.5 (Dolomanov et al., 2009)'
_computing_publication_material 'Olex2 1.5 (Dolomanov et al., 2009)'
_computing_structure_refinement 'SHELXL 2019/2 (Sheldrick, 2008)'
_computing_structure_solution 'SHELXT 2018/2 (Sheldrick, 2008)'
_diffrn_ambient_temperature 100(2)
_diffrn_detector 'Pilatus1M(CdTe) pixel array detector'
_diffrn_detector_area_resol_mean 30
_diffrn_detector_type 'CMOS pixel array detector'
_diffrn_measured_fraction_theta_full 0.960
_diffrn_measured_fraction_theta_max 0.930
_diffrn_measurement_device_type 'APS_15-ID-D xHuber Kappa'
_diffrn_measurement_method 'phi rotation'
_diffrn_radiation_collimation '0.2 mm sinlge-pinhole'
_diffrn_radiation_monochromator 'Si(111) & Si(311)'
_diffrn_radiation_probe x-ray
_diffrn_radiation_type synchrotron
_diffrn_radiation_wavelength 0.41328
_diffrn_reflns_av_R_equivalents 0.0430
_diffrn_reflns_av_unetI/netI 0.0321
_diffrn_reflns_Laue_measured_fraction_full 0.960
_diffrn_reflns_Laue_measured_fraction_max 0.930
_diffrn_reflns_limit_h_max 13
_diffrn_reflns_limit_h_min -12
_diffrn_reflns_limit_k_max 25
_diffrn_reflns_limit_k_min -25
_diffrn_reflns_limit_l_max 29
_diffrn_reflns_limit_l_min -29
_diffrn_reflns_number 115112
_diffrn_reflns_point_group_measured_fraction_full 0.960
_diffrn_reflns_point_group_measured_fraction_max 0.930
_diffrn_reflns_theta_full 14.357
_diffrn_reflns_theta_max 22.173
_diffrn_reflns_theta_min 1.041
_diffrn_source synchrotron
_diffrn_source_current 103.0
_diffrn_source_power 103.0
_diffrn_source_type 'Insertion Device, Station 15 ID-B, APS, Argonne Nat'l Lab'
_diffrn_source_voltage 1000.0
_exptl_absorpt_coefficient_mu 0.042
_exptl_absorpt_correction_T_max 0.7447
_exptl_absorpt_correction_T_min 0.5886
_exptl_absorpt_correction_type multi-scan
_exptl_absorpt_process_details
;
SADABS-2016/2 (Bruker, 2016/2) was used for absorption correction.
wR2(int) was 0.0854 before and 0.0528 after correction.
The Ratio of minimum to maximum transmission is 0.7904.
The \l/2 correction factor is not present.
;
_exptl_crystal_colour 'dark red'
_exptl_crystal_colour_modifier dark
_exptl_crystal_colour_primary red
_exptl_crystal_density_diffrn 1.216
_exptl_crystal_density_meas ?
_exptl_crystal_density_method none
_exptl_crystal_description block
_exptl_crystal_F_000 682
_exptl_crystal_size_max 0.013
_exptl_crystal_size_mid 0.009
_exptl_crystal_size_min 0.008
_refine_diff_density_max 0.657
_refine_diff_density_min -0.561
_refine_diff_density_rms 0.053
_refine_ls_extinction_method none
_refine_ls_goodness_of_fit_ref 1.094
_refine_ls_hydrogen_treatment constr
_refine_ls_matrix_type full
_refine_ls_number_parameters 436
_refine_ls_number_reflns 20479
_refine_ls_number_restraints 102
_refine_ls_restrained_S_all 1.092
_refine_ls_R_factor_all 0.0567
_refine_ls_R_factor_gt 0.0433
_refine_ls_shift/su_max 0.001
_refine_ls_shift/su_mean 0.000
_refine_ls_structure_factor_coef Fsqd
_refine_ls_weighting_details 'w=1/[\s^2^(Fo^2^)+(0.0747P)^2^+0.1346P] where P=(Fo^2^+2Fc^2^)/3'
_refine_ls_weighting_scheme calc
_refine_ls_wR_factor_gt 0.1318
_refine_ls_wR_factor_ref 0.1399
_reflns_Friedel_coverage 0.000
_reflns_number_gt 15721
_reflns_number_total 20479
_reflns_threshold_expression 'I > 2\s(I)'
_cod_data_source_file d4cc03318c2.cif
_cod_data_source_block Na2_TIPS_PPP
_cod_depositor_comments
;
The following automatic conversions were performed:

data item '_exptl_crystal_density_meas' value 'not measured' was
changed to '?' -- the value is perceived as not measured.

Automatic conversion script
Id: cif_fix_values 8170 2020-07-09 18:12:32Z antanas 

 Adding full bibliography for 7133514.cif.
;
_cod_original_cell_volume 1725.94(8)
_cod_database_code 7133514
_shelx_shelxl_version_number 2019/2
_shelx_space_group_comment
;
The symmetry employed for this shelxl refinement is uniquely defined
by the following loop, which should always be used as a source of
symmetry information in preference to the above space-group names.
They are only intended as comments.
;
_shelx_estimated_absorpt_t_max 1.000
_shelx_estimated_absorpt_t_min 0.999
_olex2_refinement_description
;
1. Fixed Uiso
 At 1.2 times of:
  All C(H) groups, All C(H,H) groups
 At 1.5 times of:
  All C(H,H,H) groups
2. Restrained distances
 Si1-C23 \\sim Si1-C23X
 with sigma of 0.02
 C23-C24 \\sim C23X-C25X
 with sigma of 0.02
 C23-C25 \\sim C23X-C24X
 with sigma of 0.02
 C24-C25 \\sim C25X-C24X
 with sigma of 0.04
 Si1-C24 \\sim Si1-C25X
 with sigma of 0.04
 Si1-C25 \\sim Si1-C24X
 with sigma of 0.04
3. Uiso/Uaniso restraints and constraints
C23 \\sim C24 \\sim C25 \\sim C23X \\sim C24X \\sim C25X: within 2A with sigma
of 0.01 and sigma for terminal atoms of 0.02 within 2A
Uanis(C23X) = Uanis(C23)
4. Rigid body (RIGU) restrains
 Si1, C23, C24, C25, C23X, C24X, C25X
 with sigma for 1-2 distances of 0.004 and sigma for 1-3 distances of 0.004
5. Others
 Sof(C23X)=Sof(H23X)=Sof(C24X)=Sof(H24D)=Sof(H24E)=Sof(H24F)=Sof(C25X)=
 Sof(H25D)=Sof(H25E)=Sof(H25F)=1-FVAR(1)
 Sof(C23)=Sof(H23)=Sof(C24)=Sof(H24A)=Sof(H24B)=Sof(H24C)=Sof(C25)=Sof(H25A)=
 Sof(H25B)=Sof(H25C)=FVAR(1)
6.a Ternary CH refined with riding coordinates:
 C20(H20), C23(H23), C26(H26), C23X(H23X)
6.b Secondary CH2 refined with riding coordinates:
 C29(H29A,H29B), C30(H30A,H30B), C31(H31A,H31B), C32(H32A,H32B), C33(H33A,
 H33B), C34(H34A,H34B), C35(H35A,H35B), C36(H36A,H36B), C37(H37A,H37B),
 C38(H38A,H38B), C39(H39A,H39B), C40(H40A,H40B)
6.c Aromatic/amide H refined with riding coordinates:
 C3(H3), C5(H5), C6(H6), C8(H8), C9(H9), C10(H10), C12(H12)
6.d Idealised Me refined as rotating group:
 C21(H21A,H21B,H21C), C22(H22A,H22B,H22C), C24(H24A,H24B,H24C), C25(H25A,H25B,
 H25C), C27(H27A,H27B,H27C), C28(H28A,H28B,H28C), C24X(H24D,H24E,H24F),
 C25X(H25D,H25E,H25F)
;
_olex2_submission_special_instructions 'No special instructions were received'

loop_
_space_group_symop_operation_xyz
'x, y, z'
'-x, -y, -z'

loop_
_atom_site_label
_atom_site_type_symbol
_atom_site_fract_x
_atom_site_fract_y
_atom_site_fract_z
_atom_site_U_iso_or_equiv
_atom_site_adp_type
_atom_site_occupancy
_atom_site_site_symmetry_order
_atom_site_calc_flag
_atom_site_refinement_flags_posn
_atom_site_refinement_flags_adp
_atom_site_refinement_flags_occupancy
_atom_site_disorder_assembly
_atom_site_disorder_group
Si1 Si 0.25848(3) 0.05406(2) 0.23896(2) 0.01865(4) Uani 1 1 d D . . . .
Na1 Na 0.15807(4) 0.38475(2) 0.27303(2) 0.02378(6) Uani 1 1 d . . . . .
O1 O 0.14156(9) 0.54204(4) 0.28077(4) 0.03070(11) Uani 1 1 d . . . . .
O2 O 0.03214(8) 0.33833(4) 0.13557(3) 0.02566(9) Uani 1 1 d . . . . .
O3 O -0.06985(9) 0.33641(5) 0.33443(4) 0.03342(12) Uani 1 1 d . . . . .
C1 C 0.52897(8) 0.54116(3) 0.48085(3) 0.01457(8) Uani 1 1 d . . . . .
C2 C 0.57360(8) 0.63580(4) 0.53000(3) 0.01531(8) Uani 1 1 d . . . . .
C3 C 0.62749(8) 0.71538(4) 0.49161(4) 0.01743(9) Uani 1 1 d . . . . .
H3 H 0.656681 0.778730 0.523979 0.021 Uiso 1 1 calc R U . . .
C4 C 0.63975(8) 0.70480(4) 0.40757(3) 0.01687(9) Uani 1 1 d . . . . .
C5 C 0.69115(10) 0.78697(4) 0.36868(4) 0.02071(10) Uani 1 1 d . . . . .
H5 H 0.723045 0.850031 0.401626 0.025 Uiso 1 1 calc R U . . .
C6 C 0.69548(10) 0.77710(4) 0.28592(4) 0.02187(11) Uani 1 1 d . . . . .
H6 H 0.728188 0.833443 0.261776 0.026 Uiso 1 1 calc R U . . .
C7 C 0.65183(9) 0.68359(4) 0.23407(4) 0.01861(9) Uani 1 1 d . . . . .
C8 C 0.65464(10) 0.67240(4) 0.14821(4) 0.02149(10) Uani 1 1 d . . . . .
H8 H 0.685998 0.727828 0.122720 0.026 Uiso 1 1 calc R U . . .
C9 C 0.61164(9) 0.58044(4) 0.10067(4) 0.02078(10) Uani 1 1 d . . . . .
H9 H 0.613660 0.573159 0.042448 0.025 Uiso 1 1 calc R U . . .
C10 C 0.56562(9) 0.49872(4) 0.13676(4) 0.01862(9) Uani 1 1 d . . . . .
H10 H 0.537204 0.436273 0.102858 0.022 Uiso 1 1 calc R U . . .
C11 C 0.56021(8) 0.50645(4) 0.22233(3) 0.01644(8) Uani 1 1 d . . . . .
C12 C 0.51137(8) 0.42494(4) 0.26099(3) 0.01705(9) Uani 1 1 d . . . . .
H12 H 0.485713 0.361884 0.228276 0.020 Uiso 1 1 calc R U . . .
C13 C 0.49946(8) 0.43360(4) 0.34521(3) 0.01528(8) Uani 1 1 d . . . . .
C14 C 0.54319(8) 0.52901(3) 0.39572(3) 0.01468(8) Uani 1 1 d . . . . .
C15 C 0.59720(8) 0.61095(4) 0.35809(3) 0.01544(8) Uani 1 1 d . . . . .
C16 C 0.60428(8) 0.60088(4) 0.27162(3) 0.01617(8) Uani 1 1 d . . . . .
C17 C 0.43649(8) 0.35256(4) 0.38326(3) 0.01596(8) Uani 1 1 d . . . . .
C18 C 0.37669(8) 0.25976(4) 0.33425(4) 0.01747(9) Uani 1 1 d . . . . .
C19 C 0.31620(10) 0.17948(4) 0.29164(4) 0.02107(10) Uani 1 1 d . . . . .
C20 C 0.42833(10) 0.03876(5) 0.17190(5) 0.02600(12) Uani 1 1 d . . . . .
H20 H 0.547083 0.055582 0.211535 0.031 Uiso 1 1 calc R U . . .
C21 C 0.43916(15) 0.10956(8) 0.10943(6) 0.03816(18) Uani 1 1 d . . . . .
H21A H 0.331716 0.091347 0.064620 0.057 Uiso 1 1 calc R U . . .
H21B H 0.544966 0.107256 0.085050 0.057 Uiso 1 1 calc R U . . .
H21C H 0.447753 0.175569 0.138478 0.057 Uiso 1 1 calc R U . . .
C22 C 0.41093(15) -0.06514(7) 0.12802(7) 0.0417(2) Uani 1 1 d . . . . .
H22A H 0.406842 -0.109310 0.169320 0.063 Uiso 1 1 calc R U . . .
H22B H 0.513918 -0.068922 0.101795 0.063 Uiso 1 1 calc R U . . .
H22C H 0.300868 -0.083867 0.084768 0.063 Uiso 1 1 calc R U . . .
C23 C 0.2737(5) -0.0270(3) 0.32133(19) 0.0261(3) Uani 0.87(3) 1 d D U P A 1
H23 H 0.244560 -0.095668 0.291299 0.031 Uiso 0.87(3) 1 calc R U P A 1
C24 C 0.1399(5) -0.0181(3) 0.37847(17) 0.0331(5) Uani 0.87(3) 1 d D U P A 1
H24A H 0.167457 0.047895 0.410458 0.050 Uiso 0.87(3) 1 calc R U P A 1
H24B H 0.147873 -0.064918 0.417408 0.050 Uiso 0.87(3) 1 calc R U P A 1
H24C H 0.018729 -0.031666 0.344177 0.050 Uiso 0.87(3) 1 calc R U P A 1
C25 C 0.4619(6) -0.0092(4) 0.3756(3) 0.0361(5) Uani 0.87(3) 1 d D U P A 1
H25A H 0.547174 -0.019384 0.339612 0.054 Uiso 0.87(3) 1 calc R U P A 1
H25B H 0.464212 -0.054621 0.415980 0.054 Uiso 0.87(3) 1 calc R U P A 1
H25C H 0.494731 0.057634 0.406038 0.054 Uiso 0.87(3) 1 calc R U P A 1
C26 C 0.01955(9) 0.02597(4) 0.17951(4) 0.02151(10) Uani 1 1 d . . . . .
H26 H -0.054047 0.039299 0.222200 0.026 Uiso 1 1 calc R U . . .
C27 C -0.02062(12) 0.09034(5) 0.11410(5) 0.02986(14) Uani 1 1 d . . . . .
H27A H 0.029171 0.158565 0.138965 0.045 Uiso 1 1 calc R U . . .
H27B H -0.150245 0.080989 0.095075 0.045 Uiso 1 1 calc R U . . .
H27C H 0.033332 0.072926 0.066117 0.045 Uiso 1 1 calc R U . . .
C28 C -0.04892(11) -0.08083(5) 0.14021(6) 0.02946(14) Uani 1 1 d . . . . .
H28A H 0.015243 -0.097208 0.095800 0.044 Uiso 1 1 calc R U . . .
H28B H -0.177035 -0.092160 0.116159 0.044 Uiso 1 1 calc R U . . .
H28C H -0.028927 -0.121668 0.183456 0.044 Uiso 1 1 calc R U . . .
C29 C 0.11008(13) 0.60404(6) 0.34966(6) 0.03360(16) Uani 1 1 d . . . . .
H29A H 0.187541 0.597980 0.402760 0.040 Uiso 1 1 calc R U . . .
H29B H -0.016198 0.586637 0.354928 0.040 Uiso 1 1 calc R U . . .
C30 C 0.15325(13) 0.70690(6) 0.33131(5) 0.03236(15) Uani 1 1 d . . . . .
H30A H 0.265123 0.744359 0.369064 0.039 Uiso 1 1 calc R U . . .
H30B H 0.055140 0.740925 0.338565 0.039 Uiso 1 1 calc R U . . .
C31 C 0.17429(13) 0.69469(5) 0.24044(5) 0.03109(14) Uani 1 1 d . . . . .
H31A H 0.102220 0.733249 0.207737 0.037 Uiso 1 1 calc R U . . .
H31B H 0.301005 0.715075 0.236772 0.037 Uiso 1 1 calc R U . . .
C32 C 0.10686(13) 0.58726(5) 0.20892(5) 0.03322(16) Uani 1 1 d . . . . .
H32A H -0.022716 0.572887 0.184307 0.040 Uiso 1 1 calc R U . . .
H32B H 0.170832 0.564325 0.165693 0.040 Uiso 1 1 calc R U . . .
C33 C 0.12097(11) 0.34016(6) 0.06630(5) 0.02908(13) Uani 1 1 d . . . . .
H33A H 0.189761 0.287951 0.063672 0.035 Uiso 1 1 calc R U . . .
H33B H 0.204162 0.403475 0.072064 0.035 Uiso 1 1 calc R U . . .
C34 C -0.02315(13) 0.32471(7) -0.01145(5) 0.03348(15) Uani 1 1 d . . . . .
H34A H -0.067240 0.254749 -0.034442 0.040 Uiso 1 1 calc R U . . .
H34B H 0.019480 0.358921 -0.055420 0.040 Uiso 1 1 calc R U . . .
C35 C -0.16606(13) 0.36874(7) 0.02177(5) 0.03406(16) Uani 1 1 d . . . . .
H35A H -0.139784 0.440386 0.026358 0.041 Uiso 1 1 calc R U . . .
H35B H -0.285744 0.341772 -0.014270 0.041 Uiso 1 1 calc R U . . .
C36 C -0.15276(11) 0.33815(6) 0.10720(5) 0.03052(14) Uani 1 1 d . . . . .
H36A H -0.193197 0.384452 0.146311 0.037 Uiso 1 1 calc R U . . .
H36B H -0.226895 0.272467 0.103040 0.037 Uiso 1 1 calc R U . . .
C37 C -0.16603(13) 0.23891(7) 0.30839(6) 0.03608(17) Uani 1 1 d . . . . .
H37A H -0.128961 0.207628 0.258723 0.043 Uiso 1 1 calc R U . . .
H37B H -0.296308 0.235927 0.294541 0.043 Uiso 1 1 calc R U . . .
C38 C -0.11746(16) 0.19129(7) 0.38309(8) 0.0431(2) Uani 1 1 d . . . . .
H38A H 0.003515 0.176960 0.387614 0.052 Uiso 1 1 calc R U . . .
H38B H -0.205025 0.130495 0.381069 0.052 Uiso 1 1 calc R U . . .
C39 C -0.12417(15) 0.26896(8) 0.45480(6) 0.0405(2) Uani 1 1 d . . . . .
H39A H -0.040112 0.265583 0.506779 0.049 Uiso 1 1 calc R U . . .
H39B H -0.246229 0.262409 0.466244 0.049 Uiso 1 1 calc R U . . .
C40 C -0.06822(13) 0.36310(7) 0.42201(6) 0.03495(17) Uani 1 1 d . . . . .
H40A H -0.152755 0.406365 0.429632 0.042 Uiso 1 1 calc R U . . .
H40B H 0.052916 0.397530 0.452536 0.042 Uiso 1 1 calc R U . . .
C23X C 0.295(3) -0.0235(19) 0.3229(13) 0.0261(3) Uani 0.13(3) 1 d D U P A 2
H23X H 0.279337 -0.091533 0.293253 0.031 Uiso 0.13(3) 1 calc R U P A 2
C24X C 0.485(3) 0.0057(17) 0.3713(14) 0.029(2) Uani 0.13(3) 1 d D U P A 2
H24D H 0.562155 -0.025248 0.339982 0.044 Uiso 0.13(3) 1 calc R U P A 2
H24E H 0.492544 -0.015275 0.426268 0.044 Uiso 0.13(3) 1 calc R U P A 2
H24F H 0.524447 0.076444 0.379033 0.044 Uiso 0.13(3) 1 calc R U P A 2
C25X C 0.157(3) -0.0250(14) 0.3770(11) 0.029(2) Uani 0.13(3) 1 d D U P A 2
H25D H 0.150715 0.041785 0.398304 0.044 Uiso 0.13(3) 1 calc R U P A 2
H25E H 0.190240 -0.058334 0.424415 0.044 Uiso 0.13(3) 1 calc R U P A 2
H25F H 0.040094 -0.059522 0.343513 0.044 Uiso 0.13(3) 1 calc R U P A 2

loop_
_atom_site_aniso_label
_atom_site_aniso_U_11
_atom_site_aniso_U_22
_atom_site_aniso_U_33
_atom_site_aniso_U_23
_atom_site_aniso_U_13
_atom_site_aniso_U_12
Si1 0.02389(9) 0.01045(6) 0.01989(7) -0.00167(5) 0.00372(6) 0.00277(5)
Na1 0.02216(14) 0.02095(12) 0.02799(13) 0.00551(10) 0.00250(10) 0.00543(9)
O1 0.0381(3) 0.0194(2) 0.0345(3) 0.00493(18) 0.0032(2) 0.00968(19)
O2 0.0241(2) 0.0267(2) 0.0271(2) 0.00570(17) 0.00443(17) 0.00762(17)
O3 0.0339(3) 0.0282(3) 0.0390(3) 0.0036(2) 0.0132(2) 0.0045(2)
C1 0.0178(2) 0.00961(16) 0.01575(18) 0.00076(13) 0.00281(15) 0.00309(14)
C2 0.0189(2) 0.00976(16) 0.01665(19) 0.00046(13) 0.00290(15) 0.00335(14)
C3 0.0232(3) 0.01011(17) 0.0181(2) 0.00076(14) 0.00391(17) 0.00248(15)
C4 0.0211(2) 0.01079(17) 0.0181(2) 0.00155(14) 0.00402(16) 0.00245(15)
C5 0.0283(3) 0.01215(18) 0.0209(2) 0.00233(16) 0.00590(19) 0.00160(17)
C6 0.0295(3) 0.0138(2) 0.0217(2) 0.00400(17) 0.0062(2) 0.00114(18)
C7 0.0221(3) 0.01493(19) 0.0185(2) 0.00321(16) 0.00484(17) 0.00215(16)
C8 0.0267(3) 0.0180(2) 0.0193(2) 0.00452(17) 0.00575(19) 0.00161(19)
C9 0.0245(3) 0.0197(2) 0.0179(2) 0.00313(17) 0.00551(18) 0.00279(18)
C10 0.0213(3) 0.0170(2) 0.0172(2) 0.00134(16) 0.00451(17) 0.00347(17)
C11 0.0182(2) 0.01424(18) 0.01689(19) 0.00124(15) 0.00416(16) 0.00387(15)
C12 0.0219(3) 0.01235(18) 0.01678(19) 0.00030(14) 0.00468(16) 0.00393(15)
C13 0.0181(2) 0.01078(17) 0.01658(19) 0.00068(14) 0.00315(15) 0.00360(14)
C14 0.0172(2) 0.01028(16) 0.01615(19) 0.00060(13) 0.00296(15) 0.00326(14)
C15 0.0180(2) 0.01127(17) 0.01674(19) 0.00151(14) 0.00357(15) 0.00282(14)
C16 0.0184(2) 0.01291(18) 0.01702(19) 0.00189(14) 0.00378(15) 0.00305(15)
C17 0.0213(2) 0.00950(16) 0.01616(19) -0.00002(13) 0.00314(16) 0.00296(14)
C18 0.0226(3) 0.01153(17) 0.0177(2) 0.00056(14) 0.00364(16) 0.00374(15)
C19 0.0285(3) 0.01241(19) 0.0205(2) -0.00090(16) 0.00515(19) 0.00210(17)
C20 0.0241(3) 0.0226(3) 0.0289(3) -0.0043(2) 0.0060(2) 0.0041(2)
C21 0.0386(5) 0.0444(5) 0.0360(4) 0.0087(3) 0.0181(3) 0.0087(3)
C22 0.0397(5) 0.0291(4) 0.0545(5) -0.0132(3) 0.0195(4) 0.0070(3)
C23 0.0373(9) 0.0136(4) 0.0255(3) 0.0011(3) 0.0031(5) 0.0057(6)
C24 0.0465(11) 0.0248(9) 0.0295(6) 0.0082(6) 0.0123(7) 0.0043(6)
C25 0.0439(10) 0.0327(12) 0.0330(7) 0.0073(7) 0.0019(6) 0.0157(8)
C26 0.0237(3) 0.0145(2) 0.0252(3) -0.00023(17) 0.00541(19) 0.00322(17)
C27 0.0323(4) 0.0231(3) 0.0329(3) 0.0056(2) 0.0014(3) 0.0068(2)
C28 0.0273(3) 0.0155(2) 0.0397(4) -0.0022(2) 0.0011(3) -0.0003(2)
C29 0.0386(4) 0.0276(3) 0.0407(4) 0.0095(3) 0.0138(3) 0.0143(3)
C30 0.0395(4) 0.0224(3) 0.0343(4) 0.0014(2) 0.0045(3) 0.0092(3)
C31 0.0391(4) 0.0190(3) 0.0350(3) 0.0034(2) 0.0079(3) 0.0061(2)
C32 0.0434(5) 0.0195(3) 0.0326(3) 0.0026(2) -0.0030(3) 0.0074(3)
C33 0.0263(3) 0.0305(3) 0.0322(3) 0.0055(3) 0.0085(2) 0.0078(2)
C34 0.0372(4) 0.0336(4) 0.0283(3) -0.0015(3) 0.0055(3) 0.0095(3)
C35 0.0338(4) 0.0397(4) 0.0304(3) 0.0059(3) 0.0022(3) 0.0162(3)
C36 0.0249(3) 0.0344(4) 0.0347(3) 0.0085(3) 0.0062(3) 0.0105(3)
C37 0.0320(4) 0.0329(4) 0.0398(4) -0.0037(3) 0.0111(3) 0.0010(3)
C38 0.0461(6) 0.0301(4) 0.0601(6) 0.0115(4) 0.0235(5) 0.0111(3)
C39 0.0380(5) 0.0524(5) 0.0378(4) 0.0119(4) 0.0141(3) 0.0175(4)
C40 0.0303(4) 0.0332(4) 0.0392(4) -0.0053(3) 0.0064(3) 0.0097(3)
C23X 0.0373(9) 0.0136(4) 0.0255(3) 0.0011(3) 0.0031(5) 0.0057(6)
C24X 0.037(4) 0.024(5) 0.026(3) 0.011(3) -0.004(3) 0.013(3)
C25X 0.036(4) 0.014(3) 0.032(4) -0.006(3) -0.004(3) 0.006(3)

loop_
_atom_type_symbol
_atom_type_description
_atom_type_scat_dispersion_real
_atom_type_scat_dispersion_imag
_atom_type_scat_source
C C -0.0001 0.0005 'International Tables Vol C Tables 4.2.6.8 and 6.1.1.4'
H H 0.0000 0.0000 'International Tables Vol C Tables 4.2.6.8 and 6.1.1.4'
Na Na 0.0100 0.0078 'International Tables Vol C Tables 4.2.6.8 and 6.1.1.4'
O O 0.0017 0.0018 'International Tables Vol C Tables 4.2.6.8 and 6.1.1.4'
Si Si 0.0269 0.0229 'International Tables Vol C Tables 4.2.6.8 and 6.1.1.4'

loop_
_geom_angle_atom_site_label_1
_geom_angle_atom_site_label_2
_geom_angle_atom_site_label_3
_geom_angle
_geom_angle_site_symmetry_1
_geom_angle_site_symmetry_3
_geom_angle_publ_flag
C19 Si1 C20 106.86(3) . . ?
C19 Si1 C23 108.35(12) . . ?
C19 Si1 C26 109.23(3) . . ?
C19 Si1 C23X 106.8(9) . . ?
C23 Si1 C20 109.99(12) . . ?
C23 Si1 C26 107.47(12) . . ?
C26 Si1 C20 114.79(3) . . ?
C23X Si1 C20 106.4(8) . . ?
C23X Si1 C26 112.3(7) . . ?
O1 Na1 O2 97.11(2) . . ?
O1 Na1 C12 92.07(2) . . ?
O1 Na1 C13 90.80(2) . . ?
O1 Na1 C17 113.91(2) . . ?
O1 Na1 C18 142.67(2) . . ?
O2 Na1 C12 99.13(2) . . ?
O2 Na1 C13 128.81(2) . . ?
O2 Na1 C17 137.70(2) . . ?
O2 Na1 C18 112.57(2) . . ?
O3 Na1 O1 97.85(3) . . ?
O3 Na1 O2 102.15(3) . . ?
O3 Na1 C12 155.15(3) . . ?
O3 Na1 C13 126.78(3) . . ?
O3 Na1 C17 101.29(2) . . ?
O3 Na1 C18 97.45(2) . . ?
C12 Na1 C18 62.210(18) . . ?
C13 Na1 C12 29.849(17) . . ?
C13 Na1 C17 30.936(17) . . ?
C13 Na1 C18 53.162(17) . . ?
C17 Na1 C12 53.925(18) . . ?
C17 Na1 C18 29.289(16) . . ?
C29 O1 Na1 127.57(5) . . ?
C32 O1 Na1 123.16(5) . . ?
C32 O1 C29 106.83(6) . . ?
C33 O2 Na1 127.08(5) . . ?
C36 O2 Na1 119.60(5) . . ?
C36 O2 C33 109.69(6) . . ?
C37 O3 Na1 117.12(5) . . ?
C37 O3 C40 107.94(7) . . ?
C40 O3 Na1 124.41(6) . . ?
C2 C1 C1 119.21(6) . 2_666 ?
C14 C1 C1 120.69(6) . 2_666 ?
C14 C1 C2 120.09(5) . . ?
C1 C2 C17 119.86(5) . 2_666 ?
C3 C2 C1 118.60(5) . . ?
C3 C2 C17 121.55(5) . 2_666 ?
C2 C3 H3 119.0 . . ?
C4 C3 C2 122.03(5) . . ?
C4 C3 H3 119.0 . . ?
C3 C4 C5 121.42(5) . . ?
C3 C4 C15 119.97(5) . . ?
C15 C4 C5 118.60(5) . . ?
C4 C5 H5 119.3 . . ?
C6 C5 C4 121.48(5) . . ?
C6 C5 H5 119.3 . . ?
C5 C6 H6 119.3 . . ?
C5 C6 C7 121.33(5) . . ?
C7 C6 H6 119.3 . . ?
C8 C7 C6 121.91(5) . . ?
C8 C7 C16 119.88(5) . . ?
C16 C7 C6 118.21(5) . . ?
C7 C8 H8 120.1 . . ?
C9 C8 C7 119.80(5) . . ?
C9 C8 H8 120.1 . . ?
C8 C9 H9 119.5 . . ?
C8 C9 C10 120.92(5) . . ?
C10 C9 H9 119.5 . . ?
C9 C10 H10 119.4 . . ?
C9 C10 C11 121.26(5) . . ?
C11 C10 H10 119.4 . . ?
C10 C11 C12 122.83(5) . . ?
C10 C11 C16 118.11(5) . . ?
C12 C11 C16 119.06(5) . . ?
Na1 C12 H12 85.3 . . ?
C11 C12 Na1 114.46(4) . . ?
C11 C12 H12 118.8 . . ?
C13 C12 Na1 70.46(3) . . ?
C13 C12 C11 122.41(5) . . ?
C13 C12 H12 118.8 . . ?
C12 C13 Na1 79.69(4) . . ?
C12 C13 C14 118.99(5) . . ?
C12 C13 C17 122.91(5) . . ?
C14 C13 Na1 111.44(4) . . ?
C17 C13 Na1 77.47(3) . . ?
C17 C13 C14 118.01(5) . . ?
C1 C14 C13 120.78(5) . . ?
C1 C14 C15 120.22(5) . . ?
C15 C14 C13 118.99(5) . . ?
C4 C15 C16 119.70(5) . . ?
C14 C15 C4 119.07(5) . . ?
C14 C15 C16 121.20(5) . . ?
C7 C16 C11 120.03(5) . . ?
C7 C16 C15 120.66(5) . . ?
C15 C16 C11 119.31(5) . . ?
C2 C17 Na1 117.34(4) 2_666 . ?
C13 C17 Na1 71.59(3) . . ?
C13 C17 C2 121.36(4) . 2_666 ?
C18 C17 Na1 79.91(3) . . ?
C18 C17 C2 118.83(5) . 2_666 ?
C18 C17 C13 119.76(5) . . ?
C17 C18 Na1 70.80(3) . . ?
C19 C18 Na1 106.84(5) . . ?
C19 C18 C17 176.84(7) . . ?
C18 C19 Si1 170.17(6) . . ?
Si1 C20 H20 105.8 . . ?
C21 C20 Si1 113.56(6) . . ?
C21 C20 H20 105.8 . . ?
C21 C20 C22 110.67(8) . . ?
C22 C20 Si1 114.53(6) . . ?
C22 C20 H20 105.8 . . ?
C20 C21 H21A 109.5 . . ?
C20 C21 H21B 109.5 . . ?
C20 C21 H21C 109.5 . . ?
H21A C21 H21B 109.5 . . ?
H21A C21 H21C 109.5 . . ?
H21B C21 H21C 109.5 . . ?
C20 C22 H22A 109.5 . . ?
C20 C22 H22B 109.5 . . ?
C20 C22 H22C 109.5 . . ?
H22A C22 H22B 109.5 . . ?
H22A C22 H22C 109.5 . . ?
H22B C22 H22C 109.5 . . ?
Si1 C23 H23 107.4 . . ?
C24 C23 Si1 112.9(2) . . ?
C24 C23 H23 107.4 . . ?
C24 C23 C25 109.1(3) . . ?
C25 C23 Si1 112.48(18) . . ?
C25 C23 H23 107.4 . . ?
C23 C24 H24A 109.5 . . ?
C23 C24 H24B 109.5 . . ?
C23 C24 H24C 109.5 . . ?
H24A C24 H24B 109.5 . . ?
H24A C24 H24C 109.5 . . ?
H24B C24 H24C 109.5 . . ?
C23 C25 H25A 109.5 . . ?
C23 C25 H25B 109.5 . . ?
C23 C25 H25C 109.5 . . ?
H25A C25 H25B 109.5 . . ?
H25A C25 H25C 109.5 . . ?
H25B C25 H25C 109.5 . . ?
Si1 C26 H26 106.0 . . ?
C27 C26 Si1 114.71(5) . . ?
C27 C26 H26 106.0 . . ?
C27 C26 C28 109.94(6) . . ?
C28 C26 Si1 113.50(5) . . ?
C28 C26 H26 106.0 . . ?
C26 C27 H27A 109.5 . . ?
C26 C27 H27B 109.5 . . ?
C26 C27 H27C 109.5 . . ?
H27A C27 H27B 109.5 . . ?
H27A C27 H27C 109.5 . . ?
H27B C27 H27C 109.5 . . ?
C26 C28 H28A 109.5 . . ?
C26 C28 H28B 109.5 . . ?
C26 C28 H28C 109.5 . . ?
H28A C28 H28B 109.5 . . ?
H28A C28 H28C 109.5 . . ?
H28B C28 H28C 109.5 . . ?
O1 C29 H29A 110.4 . . ?
O1 C29 H29B 110.4 . . ?
O1 C29 C30 106.56(7) . . ?
H29A C29 H29B 108.6 . . ?
C30 C29 H29A 110.4 . . ?
C30 C29 H29B 110.4 . . ?
C29 C30 H30A 110.8 . . ?
C29 C30 H30B 110.8 . . ?
C29 C30 C31 104.70(6) . . ?
H30A C30 H30B 108.9 . . ?
C31 C30 H30A 110.8 . . ?
C31 C30 H30B 110.8 . . ?
C30 C31 H31A 111.0 . . ?
C30 C31 H31B 111.0 . . ?
H31A C31 H31B 109.0 . . ?
C32 C31 C30 103.95(7) . . ?
C32 C31 H31A 111.0 . . ?
C32 C31 H31B 111.0 . . ?
O1 C32 C31 105.20(6) . . ?
O1 C32 H32A 110.7 . . ?
O1 C32 H32B 110.7 . . ?
C31 C32 H32A 110.7 . . ?
C31 C32 H32B 110.7 . . ?
H32A C32 H32B 108.8 . . ?
O2 C33 H33A 110.5 . . ?
O2 C33 H33B 110.5 . . ?
O2 C33 C34 106.28(7) . . ?
H33A C33 H33B 108.7 . . ?
C34 C33 H33A 110.5 . . ?
C34 C33 H33B 110.5 . . ?
C33 C34 H34A 111.4 . . ?
C33 C34 H34B 111.4 . . ?
C33 C34 C35 101.92(7) . . ?
H34A C34 H34B 109.2 . . ?
C35 C34 H34A 111.4 . . ?
C35 C34 H34B 111.4 . . ?
C34 C35 H35A 111.4 . . ?
C34 C35 H35B 111.4 . . ?
H35A C35 H35B 109.3 . . ?
C36 C35 C34 101.63(7) . . ?
C36 C35 H35A 111.4 . . ?
C36 C35 H35B 111.4 . . ?
O2 C36 C35 105.36(7) . . ?
O2 C36 H36A 110.7 . . ?
O2 C36 H36B 110.7 . . ?
C35 C36 H36A 110.7 . . ?
C35 C36 H36B 110.7 . . ?
H36A C36 H36B 108.8 . . ?
O3 C37 H37A 111.0 . . ?
O3 C37 H37B 111.0 . . ?
O3 C37 C38 103.66(8) . . ?
H37A C37 H37B 109.0 . . ?
C38 C37 H37A 111.0 . . ?
C38 C37 H37B 111.0 . . ?
C37 C38 H38A 111.5 . . ?
C37 C38 H38B 111.5 . . ?
C37 C38 C39 101.55(8) . . ?
H38A C38 H38B 109.3 . . ?
C39 C38 H38A 111.5 . . ?
C39 C38 H38B 111.5 . . ?
C38 C39 H39A 111.2 . . ?
C38 C39 H39B 111.2 . . ?
C38 C39 C40 103.06(8) . . ?
H39A C39 H39B 109.1 . . ?
C40 C39 H39A 111.2 . . ?
C40 C39 H39B 111.2 . . ?
O3 C40 C39 106.52(7) . . ?
O3 C40 H40A 110.4 . . ?
O3 C40 H40B 110.4 . . ?
C39 C40 H40A 110.4 . . ?
C39 C40 H40B 110.4 . . ?
H40A C40 H40B 108.6 . . ?
Si1 C23X H23X 106.6 . . ?
C24X C23X Si1 110.0(12) . . ?
C24X C23X H23X 106.6 . . ?
C24X C23X C25X 114.3(17) . . ?
C25X C23X Si1 112.1(14) . . ?
C25X C23X H23X 106.6 . . ?
C23X C24X H24D 109.5 . . ?
C23X C24X H24E 109.5 . . ?
C23X C24X H24F 109.5 . . ?
H24D C24X H24E 109.5 . . ?
H24D C24X H24F 109.5 . . ?
H24E C24X H24F 109.5 . . ?
C23X C25X H25D 109.5 . . ?
C23X C25X H25E 109.5 . . ?
C23X C25X H25F 109.5 . . ?
H25D C25X H25E 109.5 . . ?
H25D C25X H25F 109.5 . . ?
H25E C25X H25F 109.5 . . ?

loop_
_geom_bond_atom_site_label_1
_geom_bond_atom_site_label_2
_geom_bond_distance
_geom_bond_site_symmetry_2
_geom_bond_publ_flag
Si1 C19 1.8150(6) . ?
Si1 C20 1.8858(8) . ?
Si1 C23 1.884(2) . ?
Si1 C26 1.8846(7) . ?
Si1 C23X 1.883(16) . ?
Na1 O1 2.2468(6) . ?
Na1 O2 2.2531(6) . ?
Na1 O3 2.2340(7) . ?
Na1 C12 2.7501(7) . ?
Na1 C13 2.6342(7) . ?
Na1 C17 2.7100(6) . ?
Na1 C18 2.8254(6) . ?
O1 C29 1.4253(11) . ?
O1 C32 1.4190(10) . ?
O2 C33 1.4301(10) . ?
O2 C36 1.4301(10) . ?
O3 C37 1.4197(11) . ?
O3 C40 1.4344(11) . ?
C1 C1 1.4343(10) 2_666 ?
C1 C2 1.4242(7) . ?
C1 C14 1.4104(7) . ?
C2 C3 1.3958(8) . ?
C2 C17 1.4280(8) 2_666 ?
C3 H3 0.9500 . ?
C3 C4 1.3886(8) . ?
C4 C5 1.4265(8) . ?
C4 C15 1.4176(7) . ?
C5 H5 0.9500 . ?
C5 C6 1.3528(9) . ?
C6 H6 0.9500 . ?
C6 C7 1.4300(8) . ?
C7 C8 1.4005(8) . ?
C7 C16 1.4139(8) . ?
C8 H8 0.9500 . ?
C8 C9 1.3825(9) . ?
C9 H9 0.9500 . ?
C9 C10 1.3859(8) . ?
C10 H10 0.9500 . ?
C10 C11 1.4016(8) . ?
C11 C12 1.4125(8) . ?
C11 C16 1.4228(7) . ?
C12 H12 0.9500 . ?
C12 C13 1.3912(8) . ?
C13 C14 1.4425(7) . ?
C13 C17 1.4272(7) . ?
C14 C15 1.4160(7) . ?
C15 C16 1.4182(8) . ?
C17 C18 1.4039(7) . ?
C18 C19 1.2217(8) . ?
C20 H20 1.0000 . ?
C20 C21 1.5251(13) . ?
C20 C22 1.5267(10) . ?
C21 H21A 0.9800 . ?
C21 H21B 0.9800 . ?
C21 H21C 0.9800 . ?
C22 H22A 0.9800 . ?
C22 H22B 0.9800 . ?
C22 H22C 0.9800 . ?
C23 H23 1.0000 . ?
C23 C24 1.529(3) . ?
C23 C25 1.532(3) . ?
C24 H24A 0.9800 . ?
C24 H24B 0.9800 . ?
C24 H24C 0.9800 . ?
C25 H25A 0.9800 . ?
C25 H25B 0.9800 . ?
C25 H25C 0.9800 . ?
C26 H26 1.0000 . ?
C26 C27 1.5216(10) . ?
C26 C28 1.5267(9) . ?
C27 H27A 0.9800 . ?
C27 H27B 0.9800 . ?
C27 H27C 0.9800 . ?
C28 H28A 0.9800 . ?
C28 H28B 0.9800 . ?
C28 H28C 0.9800 . ?
C29 H29A 0.9900 . ?
C29 H29B 0.9900 . ?
C29 C30 1.5171(12) . ?
C30 H30A 0.9900 . ?
C30 H30B 0.9900 . ?
C30 C31 1.5186(12) . ?
C31 H31A 0.9900 . ?
C31 H31B 0.9900 . ?
C31 C32 1.5093(11) . ?
C32 H32A 0.9900 . ?
C32 H32B 0.9900 . ?
C33 H33A 0.9900 . ?
C33 H33B 0.9900 . ?
C33 C34 1.5041(12) . ?
C34 H34A 0.9900 . ?
C34 H34B 0.9900 . ?
C34 C35 1.5166(13) . ?
C35 H35A 0.9900 . ?
C35 H35B 0.9900 . ?
C35 C36 1.5099(12) . ?
C36 H36A 0.9900 . ?
C36 H36B 0.9900 . ?
C37 H37A 0.9900 . ?
C37 H37B 0.9900 . ?
C37 C38 1.4959(16) . ?
C38 H38A 0.9900 . ?
C38 H38B 0.9900 . ?
C38 C39 1.5202(15) . ?
C39 H39A 0.9900 . ?
C39 H39B 0.9900 . ?
C39 C40 1.5219(15) . ?
C40 H40A 0.9900 . ?
C40 H40B 0.9900 . ?
C23X H23X 1.0000 . ?
C23X C24X 1.504(16) . ?
C23X C25X 1.509(16) . ?
C24X H24D 0.9800 . ?
C24X H24E 0.9800 . ?
C24X H24F 0.9800 . ?
C25X H25D 0.9800 . ?
C25X H25E 0.9800 . ?
C25X H25F 0.9800 . ?

loop_
_geom_torsion_atom_site_label_1
_geom_torsion_atom_site_label_2
_geom_torsion_atom_site_label_3
_geom_torsion_atom_site_label_4
_geom_torsion
_geom_torsion_site_symmetry_1
_geom_torsion_site_symmetry_2
_geom_torsion_site_symmetry_3
_geom_torsion_site_symmetry_4
_geom_torsion_publ_flag
Na1 O1 C29 C30 167.39(6) . . . . ?
Na1 O1 C32 C31 -159.38(6) . . . . ?
Na1 O2 C33 C34 -167.13(5) . . . . ?
Na1 O2 C36 C35 144.20(6) . . . . ?
Na1 O3 C37 C38 110.38(7) . . . . ?
Na1 O3 C40 C39 -128.18(7) . . . . ?
Na1 C12 C13 C14 -108.90(5) . . . . ?
Na1 C12 C13 C17 67.64(5) . . . . ?
Na1 C13 C14 C1 88.68(5) . . . . ?
Na1 C13 C14 C15 -89.97(6) . . . . ?
Na1 C13 C17 C2 -111.35(5) . . . 2_666 ?
Na1 C13 C17 C18 66.24(5) . . . . ?
O1 C29 C30 C31 10.95(10) . . . . ?
O2 C33 C34 C35 29.71(9) . . . . ?
O3 C37 C38 C39 41.71(10) . . . . ?
C1 C1 C2 C3 -179.15(7) 2_666 . . . ?
C1 C1 C2 C17 1.19(10) 2_666 . . 2_666 ?
C1 C1 C14 C13 0.13(10) 2_666 . . . ?
C1 C1 C14 C15 178.77(6) 2_666 . . . ?
C1 C2 C3 C4 -0.41(9) . . . . ?
C1 C14 C15 C4 1.16(9) . . . . ?
C1 C14 C15 C16 -176.97(5) . . . . ?
C2 C1 C14 C13 179.65(5) . . . . ?
C2 C1 C14 C15 -1.71(9) . . . . ?
C2 C3 C4 C5 178.57(6) . . . . ?
C2 C3 C4 C15 -0.13(10) . . . . ?
C2 C17 C18 Na1 115.76(5) 2_666 . . . ?
C3 C4 C5 C6 -177.02(7) . . . . ?
C3 C4 C15 C14 -0.25(9) . . . . ?
C3 C4 C15 C16 177.92(6) . . . . ?
C4 C5 C6 C7 -1.16(11) . . . . ?
C4 C15 C16 C7 -0.56(9) . . . . ?
C4 C15 C16 C11 -179.59(5) . . . . ?
C5 C4 C15 C14 -178.98(6) . . . . ?
C5 C4 C15 C16 -0.81(9) . . . . ?
C5 C6 C7 C8 179.57(7) . . . . ?
C5 C6 C7 C16 -0.24(10) . . . . ?
C6 C7 C8 C9 179.90(6) . . . . ?
C6 C7 C16 C11 -179.88(6) . . . . ?
C6 C7 C16 C15 1.10(9) . . . . ?
C7 C8 C9 C10 -0.02(11) . . . . ?
C8 C7 C16 C11 0.30(9) . . . . ?
C8 C7 C16 C15 -178.72(6) . . . . ?
C8 C9 C10 C11 0.33(10) . . . . ?
C9 C10 C11 C12 179.03(6) . . . . ?
C9 C10 C11 C16 -0.30(9) . . . . ?
C10 C11 C12 Na1 -95.79(6) . . . . ?
C10 C11 C12 C13 -177.36(6) . . . . ?
C10 C11 C16 C7 -0.01(9) . . . . ?
C10 C11 C16 C15 179.02(5) . . . . ?
C11 C12 C13 Na1 107.16(6) . . . . ?
C11 C12 C13 C14 -1.74(9) . . . . ?
C11 C12 C13 C17 174.81(6) . . . . ?
C12 C11 C16 C7 -179.37(6) . . . . ?
C12 C11 C16 C15 -0.34(9) . . . . ?
C12 C13 C14 C1 178.55(5) . . . . ?
C12 C13 C14 C15 -0.10(8) . . . . ?
C12 C13 C17 Na1 -68.77(5) . . . . ?
C12 C13 C17 C2 179.88(6) . . . 2_666 ?
C12 C13 C17 C18 -2.53(9) . . . . ?
C13 C14 C15 C4 179.82(5) . . . . ?
C13 C14 C15 C16 1.68(9) . . . . ?
C13 C17 C18 Na1 -61.89(5) . . . . ?
C14 C1 C2 C3 1.32(9) . . . . ?
C14 C1 C2 C17 -178.34(5) . . . 2_666 ?
C14 C13 C17 Na1 107.81(5) . . . . ?
C14 C13 C17 C2 -3.54(9) . . . 2_666 ?
C14 C13 C17 C18 174.05(5) . . . . ?
C14 C15 C16 C7 177.56(6) . . . . ?
C14 C15 C16 C11 -1.46(9) . . . . ?
C15 C4 C5 C6 1.69(10) . . . . ?
C16 C7 C8 C9 -0.29(10) . . . . ?
C16 C11 C12 Na1 83.55(6) . . . . ?
C16 C11 C12 C13 1.97(9) . . . . ?
C17 C2 C3 C4 179.25(6) 2_666 . . . ?
C17 C13 C14 C1 1.84(8) . . . . ?
C17 C13 C14 C15 -176.81(5) . . . . ?
C19 Si1 C20 C21 -56.45(7) . . . . ?
C19 Si1 C20 C22 175.08(7) . . . . ?
C19 Si1 C23 C24 63.3(3) . . . . ?
C19 Si1 C23 C25 -60.7(3) . . . . ?
C19 Si1 C26 C27 58.43(6) . . . . ?
C19 Si1 C26 C28 -174.02(5) . . . . ?
C19 Si1 C23X C24X -57.3(18) . . . . ?
C19 Si1 C23X C25X 71.1(16) . . . . ?
C20 Si1 C23 C24 179.8(2) . . . . ?
C20 Si1 C23 C25 55.8(3) . . . . ?
C20 Si1 C26 C27 -61.54(6) . . . . ?
C20 Si1 C26 C28 66.02(6) . . . . ?
C20 Si1 C23X C24X 56.6(18) . . . . ?
C20 Si1 C23X C25X -175.0(13) . . . . ?
C23 Si1 C20 C21 -173.86(14) . . . . ?
C23 Si1 C20 C22 57.67(15) . . . . ?
C23 Si1 C26 C27 175.77(14) . . . . ?
C23 Si1 C26 C28 -56.67(14) . . . . ?
C26 Si1 C20 C21 64.82(7) . . . . ?
C26 Si1 C20 C22 -63.65(8) . . . . ?
C26 Si1 C23 C24 -54.6(3) . . . . ?
C26 Si1 C23 C25 -178.6(2) . . . . ?
C26 Si1 C23X C24X -177.0(14) . . . . ?
C26 Si1 C23X C25X -48.6(18) . . . . ?
C29 O1 C32 C31 37.18(9) . . . . ?
C29 C30 C31 C32 10.67(9) . . . . ?
C30 C31 C32 O1 -28.94(9) . . . . ?
C32 O1 C29 C30 -30.13(9) . . . . ?
C33 O2 C36 C35 -15.80(9) . . . . ?
C33 C34 C35 C36 -38.03(9) . . . . ?
C34 C35 C36 O2 33.65(9) . . . . ?
C36 O2 C33 C34 -9.02(8) . . . . ?
C37 O3 C40 C39 15.19(10) . . . . ?
C37 C38 C39 C40 -31.64(10) . . . . ?
C38 C39 C40 O3 11.24(10) . . . . ?
C40 O3 C37 C38 -36.03(9) . . . . ?
C23X Si1 C20 C21 -170.3(8) . . . . ?
C23X Si1 C20 C22 61.3(8) . . . . ?
C23X Si1 C26 C27 176.7(9) . . . . ?
C23X Si1 C26 C28 -55.7(9) . . . . ?
